data_4315489
loop_
_publ_author_name
'Wen-Fu Fu'
'Lin-Fang Jia'
'Wei-Hua Mu'
'Xin Gan'
'Jia-Bing Zhang'
'Ping-Hua Liu'
'Qian-Yong Cao'
'Gui-Ju Zhang'
'Li Quan'
'Xiao-Jun Lv'
'Quan-Qing Xu'

_publ_section_title
;
 Synthesis, Characterization, Photoinduced Isomerization, and
 Spectroscopic Properties of Vinyl-1,8-naphthyridine Derivatives and Their
 Copper(I) Complexes
;
_journal_name_full 'Inorganic Chemistry'
_journal_page_first 4524
_journal_page_last 4533
_journal_paper_doi 10.1021/ic100094y
_journal_volume 49
_journal_year 2010
_chemical_formula_sum 'C46 H64 B2 Cl2 Cu2 F8 N5 O2 P2'
_chemical_formula_weight 1152.56
_chemical_name_systematic
; 
 ? 
;
_space_group_IT_number 2
_symmetry_cell_setting triclinic
_symmetry_space_group_name_Hall '-P 1'
_symmetry_space_group_name_H-M 'P -1'
_atom_sites_solution_hydrogens geom
_atom_sites_solution_primary direct
_atom_sites_solution_secondary difmap
_audit_creation_method SHELXL-97
_cell_angle_alpha 98.253(6)
_cell_angle_beta 106.798(6)
_cell_angle_gamma 100.550(6)
_cell_formula_units_Z 2
_cell_length_a 12.433(4)
_cell_length_b 13.295(4)
_cell_length_c 19.041(6)
_cell_measurement_reflns_used 830
_cell_measurement_temperature 293(2)
_cell_measurement_theta_max 26.36
_cell_measurement_theta_min 2.39
_cell_volume 2896.9(16)
_computing_cell_refinement 'Bruker SMART'
_computing_data_collection 'Bruker SMART'
_computing_data_reduction 'Bruker SAINT'
_computing_molecular_graphics 'Bruker SHELXTL'
_computing_publication_material 'Bruker SHELXTL'
_computing_structure_refinement 'SHELXL-97 (Sheldrick, 1997)'
_computing_structure_solution 'SHELXS-97 (Sheldrick, 1990)'
_diffrn_ambient_temperature 293(2)
_diffrn_measured_fraction_theta_full 0.992
_diffrn_measured_fraction_theta_max 0.992
_diffrn_measurement_device_type 'CCD area detector'
_diffrn_measurement_method 'phi and omega scans'
_diffrn_radiation_monochromator graphite
_diffrn_radiation_source 'fine-focus sealed tube'
_diffrn_radiation_type MoK\a
_diffrn_radiation_wavelength 0.71073
_diffrn_reflns_av_R_equivalents 0.0345
_diffrn_reflns_av_sigmaI/netI 0.0900
_diffrn_reflns_limit_h_max 14
_diffrn_reflns_limit_h_min -14
_diffrn_reflns_limit_k_max 15
_diffrn_reflns_limit_k_min -12
_diffrn_reflns_limit_l_max 20
_diffrn_reflns_limit_l_min -22
_diffrn_reflns_number 14998
_diffrn_reflns_theta_full 25.00
_diffrn_reflns_theta_max 25.00
_diffrn_reflns_theta_min 1.14
_exptl_absorpt_coefficient_mu 0.945
_exptl_absorpt_correction_T_max 1.000000
_exptl_absorpt_correction_T_min 0.841000
_exptl_absorpt_correction_type multi-scan
_exptl_absorpt_process_details SADABS
_exptl_crystal_density_diffrn 1.321
_exptl_crystal_density_meas ?
_exptl_crystal_density_method 'not measured'
_exptl_crystal_F_000 1190
_exptl_crystal_size_max 0.16
_exptl_crystal_size_mid 0.16
_exptl_crystal_size_min 0.14
_refine_diff_density_max 0.901
_refine_diff_density_min -0.383
_refine_diff_density_rms 0.124
_refine_ls_extinction_method none
_refine_ls_goodness_of_fit_ref 1.019
_refine_ls_hydrogen_treatment constr
_refine_ls_matrix_type full
_refine_ls_number_parameters 781
_refine_ls_number_reflns 10132
_refine_ls_number_restraints 375
_refine_ls_restrained_S_all 1.025
_refine_ls_R_factor_all 0.1364
_refine_ls_R_factor_gt 0.0691
_refine_ls_shift/su_max 0.000
_refine_ls_shift/su_mean 0.000
_refine_ls_structure_factor_coef Fsqd
_refine_ls_weighting_details 'calc w=1/[\s^2^(Fo^2^)+(0.1347P)^2^+0.0000P] where P=(Fo^2^+2Fc^2^)/3'
_refine_ls_weighting_scheme calc
_refine_ls_wR_factor_gt 0.1939
_refine_ls_wR_factor_ref 0.2382
_reflns_number_gt 5507
_reflns_number_total 10132
_reflns_threshold_expression >2sigma(I)
_cod_data_source_file ic100094y_si_001_7.cif
_cod_data_source_block 030830f
_cod_depositor_comments
;
The following automatic conversions were performed:

'_symmetry_cell_setting' value 'Triclinic' changed to 'triclinic'
according to the built-in table from CIF Core dictionary named
'cif_core.dic' version 2.4.1 from
2010-06-29.

'_exptl_absorpt_correction_type' value 'MULTI-SCAN'
changed to 'multi-scan' according to the built-in table from CIF Core
dictionary named 'cif_core.dic' version 2.4.1 from 2010-06-29.

Automatic conversion script
Id: cif_fix_values 1646 2011-03-28 12:23:43Z adriana 

The following automatic conversions were performed:

'_exptl_crystal_density_meas' value 'NONE' was changed to '?' - the
value is perceived as not measured.

Automatic conversion script
Id: cif_fix_values 3008 2015-01-20 13:52:24Z robertas 
;
_cod_original_cell_volume 2896.9(17)
_cod_database_code 4315489

loop_
_symmetry_equiv_pos_as_xyz
'x, y, z'
'-x, -y, -z'

loop_
_atom_site_label
_atom_site_type_symbol
_atom_site_fract_x
_atom_site_fract_y
_atom_site_fract_z
_atom_site_U_iso_or_equiv
_atom_site_adp_type
_atom_site_occupancy
_atom_site_symmetry_multiplicity
_atom_site_calc_flag
_atom_site_refinement_flags
_atom_site_disorder_assembly
_atom_site_disorder_group
Cu1 Cu 0.71121(8) 0.75410(6) 0.31351(5) 0.0527(3) Uani 1 1 d . . .
Cu2 Cu 0.90811(7) 0.45896(7) 0.26300(5) 0.0537(3) Uani 1 1 d . . .
P1 P 0.70032(16) 0.65382(13) 0.20883(9) 0.0450(4) Uani 1 1 d . A .
P2 P 0.73728(14) 0.45038(12) 0.27207(9) 0.0386(4) Uani 1 1 d . A .
N1 N 0.5947(6) 0.9200(5) 0.3911(4) 0.0610(16) Uani 1 1 d . . .
H1 H 0.5749 0.9774 0.4022 0.073 Uiso 1 1 calc R . .
N2 N 0.7603(5) 0.8516(4) 0.4127(3) 0.0465(13) Uani 1 1 d . . .
N3 N 0.9236(5) 0.7886(4) 0.4309(3) 0.0462(13) Uani 1 1 d . . .
N4 N 1.0731(5) 0.5256(4) 0.2830(3) 0.0500(14) Uani 1 1 d . A .
O1 O 0.5372(5) 0.7672(5) 0.3061(4) 0.091(2) Uani 1 1 d . . .
C1 C 0.7011(6) 0.9126(5) 0.4378(4) 0.0497(17) Uani 1 1 d . . .
C2 C 0.7411(8) 0.9757(6) 0.5106(5) 0.069(2) Uani 1 1 d . . .
H2 H 0.6978 1.0201 0.5249 0.083 Uiso 1 1 calc R . .
C3 C 0.8421(7) 0.9716(6) 0.5594(4) 0.064(2) Uani 1 1 d . . .
H3 H 0.8669 1.0103 0.6082 0.077 Uiso 1 1 calc R . .
C4 C 0.9113(7) 0.9078(5) 0.5361(4) 0.0520(17) Uani 1 1 d . . .
C5 C 0.8660(6) 0.8501(5) 0.4615(4) 0.0448(15) Uani 1 1 d . . .
C6 C 1.0199(7) 0.9011(6) 0.5820(4) 0.0572(19) Uani 1 1 d . . .
C7 C 1.0757(7) 0.8388(6) 0.5504(4) 0.0589(19) Uani 1 1 d . . .
H7 H 1.1477 0.8318 0.5786 0.071 Uiso 1 1 calc R . .
C8 C 1.0256(6) 0.7845(5) 0.4751(4) 0.0494(16) Uani 1 1 d . . .
C9 C 1.0956(6) 0.7206(5) 0.4434(4) 0.0530(17) Uani 1 1 d . . .
H9 H 1.1710 0.7253 0.4731 0.064 Uiso 1 1 calc R . .
C10 C 1.0570(6) 0.6582(5) 0.3762(4) 0.0462(15) Uani 1 1 d . A .
H10 H 0.9789 0.6460 0.3491 0.055 Uiso 1 1 calc R . .
C11 C 1.1284(6) 0.6077(5) 0.3421(4) 0.0453(15) Uani 1 1 d . . .
C12 C 1.2467(6) 0.6466(6) 0.3658(4) 0.0606(19) Uani 1 1 d . A .
H12 H 1.2820 0.7026 0.4065 0.073 Uiso 1 1 calc R . .
C13 C 1.3123(7) 0.6022(6) 0.3287(5) 0.066(2) Uani 1 1 d . . .
H13 H 1.3923 0.6263 0.3447 0.079 Uiso 1 1 calc R A .
C14 C 1.2573(7) 0.5221(7) 0.2682(5) 0.068(2) Uani 1 1 d . A .
H14 H 1.2998 0.4926 0.2415 0.081 Uiso 1 1 calc R . .
C15 C 1.1391(6) 0.4845(6) 0.2463(4) 0.0569(18) Uani 1 1 d . . .
C16 C 0.5183(7) 0.8501(7) 0.3309(5) 0.070(2) Uani 1 1 d . . .
C17 C 0.4032(8) 0.8756(8) 0.2990(6) 0.096(3) Uani 1 1 d . . .
H17A H 0.3423 0.8179 0.2965 0.144 Uiso 1 1 calc R . .
H17B H 0.3948 0.8883 0.2496 0.144 Uiso 1 1 calc R . .
H17C H 0.3991 0.9369 0.3306 0.144 Uiso 1 1 calc R . .
C18 C 1.0702(8) 0.9616(8) 0.6615(4) 0.090(3) Uani 1 1 d . . .
H18A H 1.0221 0.9371 0.6898 0.134 Uiso 1 1 calc R . .
H18B H 1.0741 1.0346 0.6623 0.134 Uiso 1 1 calc R . .
H18C H 1.1465 0.9519 0.6831 0.134 Uiso 1 1 calc R . .
N5 N 1.0886(6) 0.4066(6) 0.1811(4) 0.0731(19) Uani 0.49(5) 1 d P A 1
H5 H 1.1256 0.4108 0.1495 0.088 Uiso 0.49(5) 1 calc PR A 1
O2 O 0.928(3) 0.330(3) 0.198(3) 0.162(15) Uani 0.49(5) 1 d PD A 1
C19 C 0.990(4) 0.323(4) 0.156(3) 0.26(5) Uani 0.49(5) 1 d PD A 1
C20 C 0.964(5) 0.238(4) 0.086(3) 0.19(3) Uani 0.49(5) 1 d PD A 1
N5' N 1.0886(6) 0.4066(6) 0.1811(4) 0.0731(19) Uani 0.51(5) 1 d P A 2
H5' H 1.1363 0.3899 0.1593 0.088 Uiso 0.51(5) 1 calc PR A 2
O2' O 0.8936(16) 0.364(2) 0.1652(12) 0.092(8) Uani 0.51(5) 1 d PD A 2
C19' C 0.9819(14) 0.3551(19) 0.1478(9) 0.059(8) Uani 0.51(5) 1 d PD A 2
C20' C 0.960(3) 0.284(3) 0.0719(14) 0.092(11) Uani 0.51(5) 1 d PD A 2
C21 C 0.5912(7) 0.6752(5) 0.1261(4) 0.0582(19) Uani 1 1 d . . .
H21 H 0.6030 0.6395 0.0811 0.070 Uiso 1 1 calc R . .
C22 C 0.4693(8) 0.6305(7) 0.1222(6) 0.093(3) Uani 1 1 d . . .
H22A H 0.4569 0.6618 0.1676 0.111 Uiso 1 1 calc R . .
H22B H 0.4582 0.5558 0.1199 0.111 Uiso 1 1 calc R . .
C23 C 0.3795(10) 0.6495(9) 0.0540(6) 0.119(4) Uani 1 1 d . . .
H23A H 0.3841 0.6103 0.0083 0.142 Uiso 1 1 calc R . .
H23B H 0.3024 0.6251 0.0564 0.142 Uiso 1 1 calc R . .
C24 C 0.4009(10) 0.7654(9) 0.0525(6) 0.104(4) Uani 1 1 d . . .
H24A H 0.3487 0.7747 0.0063 0.125 Uiso 1 1 calc R . .
H24B H 0.3831 0.8023 0.0939 0.125 Uiso 1 1 calc R . .
C25 C 0.5215(10) 0.8125(7) 0.0578(5) 0.088(3) Uani 1 1 d . . .
H25A H 0.5313 0.8875 0.0618 0.106 Uiso 1 1 calc R . .
H25B H 0.5352 0.7842 0.0122 0.106 Uiso 1 1 calc R . .
C26 C 0.6107(8) 0.7920(6) 0.1250(4) 0.073(2) Uani 1 1 d . . .
H26A H 0.6058 0.8300 0.1710 0.087 Uiso 1 1 calc R . .
H26B H 0.6877 0.8175 0.1229 0.087 Uiso 1 1 calc R . .
C27 C 0.8379(6) 0.6645(5) 0.1869(4) 0.0483(16) Uani 1 1 d . . .
H27 H 0.8813 0.6238 0.2186 0.058 Uiso 1 1 calc R . .
C28 C 0.9139(8) 0.7758(6) 0.2117(6) 0.082(3) Uani 1 1 d . . .
H28A H 0.8746 0.8210 0.1832 0.098 Uiso 1 1 calc R . .
H28B H 0.9258 0.8015 0.2643 0.098 Uiso 1 1 calc R . .
C29 C 1.0280(9) 0.7805(8) 0.2004(7) 0.099(3) Uani 1 1 d . . .
H29A H 1.0719 0.7435 0.2343 0.119 Uiso 1 1 calc R . .
H29B H 1.0708 0.8529 0.2127 0.119 Uiso 1 1 calc R . .
C30 C 1.0164(10) 0.7331(10) 0.1211(7) 0.114(4) Uani 1 1 d . . .
H30A H 1.0925 0.7336 0.1172 0.136 Uiso 1 1 calc R . .
H30B H 0.9807 0.7748 0.0875 0.136 Uiso 1 1 calc R . .
C31 C 0.9427(9) 0.6204(9) 0.0976(5) 0.095(3) Uani 1 1 d . . .
H31A H 0.9336 0.5929 0.0457 0.114 Uiso 1 1 calc R . .
H31B H 0.9826 0.5774 0.1281 0.114 Uiso 1 1 calc R . .
C32 C 0.8247(8) 0.6136(7) 0.1063(4) 0.076(2) Uani 1 1 d . . .
H32A H 0.7831 0.5409 0.0951 0.092 Uiso 1 1 calc R . .
H32B H 0.7805 0.6492 0.0714 0.092 Uiso 1 1 calc R . .
C33 C 0.6524(6) 0.5130(5) 0.2035(4) 0.0463(16) Uani 1 1 d . . .
H33A H 0.5747 0.5002 0.2065 0.056 Uiso 1 1 calc R A .
H33B H 0.6470 0.4770 0.1540 0.056 Uiso 1 1 calc R . .
C34 C 0.6460(6) 0.3150(5) 0.2455(4) 0.0461(16) Uani 1 1 d . . .
H34 H 0.5703 0.3186 0.2502 0.055 Uiso 1 1 calc R A .
C35 C 0.6974(7) 0.2464(5) 0.2979(4) 0.061(2) Uani 1 1 d . A .
H35A H 0.7737 0.2438 0.2955 0.073 Uiso 1 1 calc R . .
H35B H 0.7058 0.2776 0.3490 0.073 Uiso 1 1 calc R . .
C36 C 0.6229(8) 0.1366(6) 0.2776(4) 0.074(2) Uani 1 1 d . . .
H36A H 0.6601 0.0950 0.3106 0.088 Uiso 1 1 calc R A .
H36B H 0.5489 0.1383 0.2845 0.088 Uiso 1 1 calc R . .
C37 C 0.6037(9) 0.0872(6) 0.1980(5) 0.082(3) Uani 1 1 d . A .
H37A H 0.5517 0.0185 0.1855 0.098 Uiso 1 1 calc R . .
H37B H 0.6768 0.0779 0.1927 0.098 Uiso 1 1 calc R . .
C38 C 0.5533(9) 0.1521(6) 0.1435(5) 0.081(3) Uani 1 1 d . . .
H38A H 0.4754 0.1529 0.1432 0.097 Uiso 1 1 calc R A .
H38B H 0.5493 0.1205 0.0933 0.097 Uiso 1 1 calc R . .
C39 C 0.6271(7) 0.2642(5) 0.1652(4) 0.063(2) Uani 1 1 d . A .
H39A H 0.7015 0.2638 0.1585 0.075 Uiso 1 1 calc R . .
H39B H 0.5893 0.3053 0.1320 0.075 Uiso 1 1 calc R . .
C40 C 0.7287(6) 0.5149(5) 0.3626(3) 0.0423(15) Uani 1 1 d . . .
H40 H 0.7528 0.5902 0.3653 0.051 Uiso 1 1 calc R A .
C41 C 0.8145(7) 0.4929(6) 0.4309(4) 0.0579(19) Uani 1 1 d . A .
H41A H 0.7954 0.4188 0.4309 0.069 Uiso 1 1 calc R . .
H41B H 0.8917 0.5105 0.4273 0.069 Uiso 1 1 calc R . .
C42 C 0.8131(8) 0.5551(6) 0.5036(4) 0.071(2) Uani 1 1 d . . .
H42A H 0.8428 0.6290 0.5068 0.085 Uiso 1 1 calc R A .
H42B H 0.8631 0.5344 0.5456 0.085 Uiso 1 1 calc R . .
C43 C 0.6908(8) 0.5372(7) 0.5082(4) 0.079(3) Uani 1 1 d . A .
H43A H 0.6646 0.4649 0.5107 0.095 Uiso 1 1 calc R . .
H43B H 0.6915 0.5812 0.5537 0.095 Uiso 1 1 calc R . .
C44 C 0.6083(8) 0.5618(7) 0.4414(5) 0.081(3) Uani 1 1 d . . .
H44A H 0.6308 0.6355 0.4412 0.097 Uiso 1 1 calc R A .
H44B H 0.5310 0.5474 0.4451 0.097 Uiso 1 1 calc R . .
C45 C 0.6075(7) 0.4971(7) 0.3688(4) 0.065(2) Uani 1 1 d . A .
H45A H 0.5560 0.5163 0.3266 0.078 Uiso 1 1 calc R . .
H45B H 0.5787 0.4235 0.3670 0.078 Uiso 1 1 calc R . .
B1 B 0.4708(6) 0.8225(5) 0.5406(4) 0.070(3) Uani 1 1 d D . .
F1 F 0.3589(8) 0.8155(12) 0.5387(7) 0.114(5) Uani 0.586(15) 1 d PDU B 1
F2 F 0.5106(14) 0.7545(10) 0.5842(8) 0.161(7) Uani 0.586(15) 1 d PDU B 1
F3 F 0.5306(10) 0.9220(7) 0.5753(8) 0.110(6) Uani 0.586(15) 1 d PDU B 1
F4 F 0.4792(11) 0.7966(12) 0.4728(5) 0.126(7) Uani 0.586(15) 1 d PDU B 1
F1' F 0.4241(19) 0.8779(17) 0.4877(12) 0.189(11) Uani 0.414(15) 1 d PDU B 2
F2' F 0.3842(15) 0.7639(17) 0.5550(11) 0.164(13) Uani 0.414(15) 1 d PDU B 2
F3' F 0.5481(18) 0.8915(16) 0.6000(9) 0.190(15) Uani 0.414(15) 1 d PDU B 2
F4' F 0.5278(19) 0.7641(15) 0.5082(14) 0.164(11) Uani 0.414(15) 1 d PDU B 2
B2 B 0.3046(6) 0.3376(6) 0.1041(4) 0.084(3) Uani 1 1 d D . .
F5 F 0.3868(13) 0.3797(14) 0.1734(6) 0.087(5) Uani 0.53(3) 1 d PDU C 1
F6 F 0.351(2) 0.309(2) 0.0517(8) 0.153(9) Uani 0.53(3) 1 d PDU C 1
F7 F 0.2433(16) 0.4119(12) 0.0861(12) 0.096(7) Uani 0.53(3) 1 d PDU C 1
F8 F 0.2295(14) 0.2566(15) 0.1155(15) 0.163(10) Uani 0.53(3) 1 d PDU C 1
F5' F 0.355(2) 0.340(3) 0.1774(7) 0.156(12) Uani 0.47(3) 1 d PDU C 2
F6' F 0.3872(16) 0.3679(19) 0.0708(13) 0.117(7) Uani 0.47(3) 1 d PDU C 2
F7' F 0.2284(16) 0.3998(16) 0.0947(13) 0.112(10) Uani 0.47(3) 1 d PDU C 2
F8' F 0.2469(19) 0.2378(11) 0.066(2) 0.233(14) Uani 0.47(3) 1 d PDU C 2
Cl1 Cl 0.1547(7) 0.2473(4) 0.3147(4) 0.131(2) Uani 0.50 1 d PU . .
Cl2 Cl 0.2051(7) 0.0663(5) 0.2430(4) 0.136(2) Uani 0.50 1 d PU . .
C46 C 0.250(2) 0.1959(18) 0.2816(12) 0.147(12) Uani 0.50 1 d PU . .
H46A H 0.2666 0.2330 0.2442 0.177 Uiso 0.50 1 calc PR . .
H46B H 0.3221 0.2078 0.3226 0.177 Uiso 0.50 1 calc PR . .
Cl3 Cl 0.802(2) 1.0416(14) -0.0625(8) 0.165(8) Uani 0.257(11) 1 d PDU D 1
Cl4 Cl 0.810(2) 1.0105(15) 0.0832(11) 0.214(12) Uani 0.257(11) 1 d PDU D 1
C47 C 0.843(6) 0.970(4) 0.0042(18) 0.153(16) Uani 0.257(11) 1 d PDU D 1
H47A H 0.8046 0.8964 -0.0165 0.183 Uiso 0.257(11) 1 calc PR D 1
H47B H 0.9258 0.9758 0.0176 0.183 Uiso 0.257(11) 1 calc PR D 1
Cl3' Cl 0.7284(17) 1.0346(12) -0.0253(18) 0.221(15) Uani 0.243(11) 1 d PDU D 2
Cl4' Cl 0.906(2) 0.9919(16) 0.0898(15) 0.235(14) Uani 0.243(11) 1 d PDU D 2
C47' C 0.782(3) 0.9417(15) 0.016(2) 0.130(12) Uani 0.243(11) 1 d PDU D 2
H47C H 0.7968 0.8926 -0.0207 0.156 Uiso 0.243(11) 1 calc PR D 2
H47D H 0.7245 0.9033 0.0340 0.156 Uiso 0.243(11) 1 calc PRU D 2

loop_
_atom_site_aniso_label
_atom_site_aniso_U_11
_atom_site_aniso_U_22
_atom_site_aniso_U_33
_atom_site_aniso_U_23
_atom_site_aniso_U_13
_atom_site_aniso_U_12
Cu1 0.0679(6) 0.0465(5) 0.0429(5) 0.0042(4) 0.0181(4) 0.0154(4)
Cu2 0.0457(5) 0.0593(5) 0.0585(6) 0.0046(4) 0.0244(4) 0.0122(4)
P1 0.0552(11) 0.0386(9) 0.0372(9) 0.0062(7) 0.0097(8) 0.0113(8)
P2 0.0410(9) 0.0398(9) 0.0369(9) 0.0083(7) 0.0154(7) 0.0099(8)
N1 0.066(4) 0.053(4) 0.073(4) 0.013(3) 0.030(4) 0.024(3)
N2 0.052(4) 0.039(3) 0.050(3) 0.005(3) 0.023(3) 0.008(3)
N3 0.051(4) 0.045(3) 0.039(3) 0.000(2) 0.014(3) 0.009(3)
N4 0.049(4) 0.057(3) 0.052(3) 0.011(3) 0.025(3) 0.019(3)
O1 0.066(4) 0.092(4) 0.092(5) -0.031(4) 0.017(3) 0.019(3)
C1 0.055(5) 0.045(4) 0.060(4) 0.012(3) 0.032(4) 0.013(3)
C2 0.082(6) 0.063(5) 0.070(5) -0.003(4) 0.041(5) 0.022(5)
C3 0.078(6) 0.069(5) 0.050(4) -0.003(4) 0.031(4) 0.020(5)
C4 0.064(5) 0.051(4) 0.044(4) 0.005(3) 0.026(4) 0.011(4)
C5 0.053(4) 0.043(4) 0.043(4) 0.008(3) 0.024(3) 0.010(3)
C6 0.072(5) 0.054(4) 0.042(4) 0.000(3) 0.023(4) 0.007(4)
C7 0.065(5) 0.060(4) 0.044(4) 0.007(4) 0.008(4) 0.013(4)
C8 0.058(5) 0.047(4) 0.041(4) 0.003(3) 0.018(3) 0.007(3)
C9 0.053(4) 0.060(4) 0.044(4) 0.005(3) 0.013(3) 0.018(4)
C10 0.043(4) 0.050(4) 0.046(4) 0.008(3) 0.015(3) 0.012(3)
C11 0.048(4) 0.046(4) 0.040(4) 0.010(3) 0.011(3) 0.011(3)
C12 0.052(5) 0.064(5) 0.061(5) 0.006(4) 0.015(4) 0.012(4)
C13 0.038(4) 0.082(6) 0.073(5) 0.008(5) 0.020(4) 0.007(4)
C14 0.047(5) 0.087(6) 0.071(5) 0.004(5) 0.025(4) 0.022(4)
C15 0.052(5) 0.067(5) 0.052(4) 0.003(4) 0.021(4) 0.015(4)
C16 0.062(6) 0.082(6) 0.072(6) 0.017(5) 0.029(5) 0.021(5)
C17 0.071(7) 0.115(8) 0.104(8) 0.032(6) 0.017(6) 0.039(6)
C18 0.090(7) 0.110(7) 0.049(5) -0.013(5) 0.009(5) 0.021(6)
N5 0.056(5) 0.087(5) 0.069(4) -0.021(4) 0.028(4) 0.016(4)
O2 0.037(13) 0.116(19) 0.27(4) -0.09(2) 0.03(2) 0.000(11)
C19 0.07(3) 0.12(4) 0.54(13) -0.06(4) 0.10(4) 0.01(2)
C20 0.13(3) 0.10(3) 0.28(6) -0.12(3) 0.05(3) -0.02(3)
N5' 0.056(5) 0.087(5) 0.069(4) -0.021(4) 0.028(4) 0.016(4)
O2' 0.039(9) 0.134(16) 0.082(12) -0.056(10) 0.033(8) 0.008(8)
C19' 0.049(14) 0.053(11) 0.059(12) -0.047(8) 0.036(9) -0.013(8)
C20' 0.074(14) 0.065(18) 0.103(17) -0.076(14) 0.043(12) -0.015(14)
C21 0.070(5) 0.052(4) 0.044(4) 0.003(3) 0.003(4) 0.024(4)
C22 0.072(7) 0.080(6) 0.108(8) 0.041(6) -0.008(5) 0.018(5)
C23 0.090(8) 0.107(8) 0.118(9) 0.031(7) -0.032(6) 0.024(7)
C24 0.105(9) 0.124(9) 0.082(7) 0.035(6) 0.000(6) 0.064(8)
C25 0.123(9) 0.077(6) 0.065(6) 0.032(5) 0.011(6) 0.045(6)
C26 0.101(7) 0.058(5) 0.057(5) 0.023(4) 0.011(5) 0.027(5)
C27 0.057(4) 0.045(4) 0.040(4) 0.007(3) 0.015(3) 0.007(3)
C28 0.084(7) 0.058(5) 0.098(7) 0.010(5) 0.034(6) 0.000(5)
C29 0.089(8) 0.084(7) 0.117(9) 0.024(6) 0.038(7) -0.010(6)
C30 0.104(9) 0.138(10) 0.129(10) 0.070(9) 0.067(8) 0.024(8)
C31 0.101(8) 0.135(9) 0.073(6) 0.032(6) 0.050(6) 0.041(7)
C32 0.081(6) 0.094(6) 0.057(5) 0.014(5) 0.030(5) 0.018(5)
C33 0.052(4) 0.038(3) 0.044(4) 0.009(3) 0.012(3) 0.007(3)
C34 0.047(4) 0.037(3) 0.054(4) 0.011(3) 0.019(3) 0.005(3)
C35 0.077(6) 0.046(4) 0.052(4) 0.015(4) 0.013(4) 0.006(4)
C36 0.109(7) 0.048(4) 0.062(5) 0.018(4) 0.026(5) 0.010(5)
C37 0.119(8) 0.044(4) 0.072(6) 0.010(4) 0.019(5) 0.016(5)
C38 0.109(8) 0.048(4) 0.060(5) 0.000(4) 0.005(5) 0.000(5)
C39 0.084(6) 0.047(4) 0.050(4) 0.007(3) 0.016(4) 0.011(4)
C40 0.050(4) 0.043(3) 0.039(3) 0.010(3) 0.018(3) 0.016(3)
C41 0.062(5) 0.073(5) 0.042(4) 0.014(4) 0.019(4) 0.018(4)
C42 0.098(7) 0.068(5) 0.043(4) 0.012(4) 0.026(4) 0.003(5)
C43 0.104(7) 0.094(6) 0.049(5) 0.010(5) 0.045(5) 0.018(6)
C44 0.095(7) 0.103(7) 0.073(6) 0.021(5) 0.053(5) 0.047(6)
C45 0.064(5) 0.091(6) 0.057(5) 0.021(4) 0.036(4) 0.029(5)
B1 0.072(7) 0.063(6) 0.067(7) 0.007(5) 0.018(6) 0.007(6)
F1 0.067(7) 0.189(14) 0.082(9) 0.018(9) 0.030(6) 0.015(8)
F2 0.191(16) 0.145(12) 0.159(14) 0.058(10) 0.032(11) 0.087(12)
F3 0.107(10) 0.063(6) 0.157(14) -0.014(7) 0.064(10) 0.006(6)
F4 0.126(11) 0.163(14) 0.068(7) -0.004(7) 0.055(7) -0.038(10)
F1' 0.19(2) 0.18(2) 0.24(2) 0.107(19) 0.063(19) 0.098(17)
F2' 0.16(2) 0.20(2) 0.080(12) 0.041(14) 0.027(14) -0.084(18)
F3' 0.19(2) 0.20(3) 0.069(11) -0.012(14) -0.006(12) -0.112(19)
F4' 0.24(2) 0.118(13) 0.20(3) 0.019(15) 0.14(2) 0.107(15)
B2 0.077(8) 0.084(8) 0.087(8) 0.007(7) 0.024(7) 0.021(7)
F5 0.063(8) 0.119(11) 0.075(9) 0.019(7) 0.012(6) 0.029(7)
F6 0.22(2) 0.21(2) 0.078(9) 0.008(11) 0.073(12) 0.153(18)
F7 0.107(13) 0.100(11) 0.112(14) 0.034(9) 0.063(11) 0.050(9)
F8 0.151(15) 0.115(13) 0.20(2) 0.023(12) 0.071(14) -0.021(11)
F5' 0.20(3) 0.22(3) 0.117(16) 0.092(16) 0.083(16) 0.13(2)
F6' 0.110(12) 0.145(16) 0.109(12) -0.024(11) 0.075(10) 0.041(11)
F7' 0.067(11) 0.22(3) 0.078(11) 0.043(13) 0.036(9) 0.075(13)
F8' 0.18(2) 0.116(14) 0.35(3) -0.077(18) 0.11(2) -0.040(13)
Cl1 0.199(8) 0.072(3) 0.116(5) 0.025(3) 0.062(5) -0.004(4)
Cl2 0.160(7) 0.097(4) 0.125(5) 0.007(4) 0.020(5) 0.021(4)
C46 0.16(2) 0.135(19) 0.089(15) 0.079(15) -0.018(14) -0.063(17)
Cl3 0.21(2) 0.130(12) 0.120(11) -0.033(9) 0.045(12) 0.019(13)
Cl4 0.31(3) 0.121(12) 0.27(2) 0.053(14) 0.21(2) -0.018(15)
C47 0.161(18) 0.132(18) 0.161(18) 0.023(10) 0.052(10) 0.032(10)
Cl3' 0.093(12) 0.084(9) 0.34(3) -0.050(15) -0.093(15) 0.015(9)
Cl4' 0.21(2) 0.137(14) 0.31(3) 0.143(16) -0.029(18) 0.031(15)
C47' 0.15(2) 0.10(2) 0.17(2) 0.005(19) 0.114(19) 0.001(19)

loop_
_atom_type_symbol
_atom_type_description
_atom_type_scat_dispersion_real
_atom_type_scat_dispersion_imag
_atom_type_scat_source
C C 0.0033 0.0016 'International Tables Vol C Tables 4.2.6.8 and 6.1.1.4'
H H 0.0000 0.0000 'International Tables Vol C Tables 4.2.6.8 and 6.1.1.4'
B B 0.0013 0.0007 'International Tables Vol C Tables 4.2.6.8 and 6.1.1.4'
N N 0.0061 0.0033 'International Tables Vol C Tables 4.2.6.8 and 6.1.1.4'
O O 0.0106 0.0060 'International Tables Vol C Tables 4.2.6.8 and 6.1.1.4'
F F 0.0171 0.0103 'International Tables Vol C Tables 4.2.6.8 and 6.1.1.4'
Cl Cl 0.1484 0.1585 'International Tables Vol C Tables 4.2.6.8 and 6.1.1.4'
P P 0.1023 0.0942 'International Tables Vol C Tables 4.2.6.8 and 6.1.1.4'
Cu Cu 0.3201 1.2651 'International Tables Vol C Tables 4.2.6.8 and 6.1.1.4'

loop_
_geom_angle_atom_site_label_1
_geom_angle_atom_site_label_2
_geom_angle_atom_site_label_3
_geom_angle
_geom_angle_site_symmetry_1
_geom_angle_site_symmetry_3
_geom_angle_publ_flag
N2 Cu1 O1 85.8(2) . . ?
N2 Cu1 P1 166.71(17) . . ?
O1 Cu1 P1 107.31(17) . . ?
N4 Cu2 O2' 93.8(5) . . ?
N4 Cu2 O2 88.7(7) . . ?
O2' Cu2 O2 24.7(12) . . ?
N4 Cu2 P2 155.12(17) . . ?
O2' Cu2 P2 108.9(5) . . ?
O2 Cu2 P2 116.2(7) . . ?
C33 P1 C21 102.3(3) . . ?
C33 P1 C27 103.0(3) . . ?
C21 P1 C27 107.1(3) . . ?
C33 P1 Cu1 114.8(2) . . ?
C21 P1 Cu1 112.6(2) . . ?
C27 P1 Cu1 115.7(2) . . ?
C33 P2 C40 103.7(3) . . ?
C33 P2 C34 101.4(3) . . ?
C40 P2 C34 108.6(3) . . ?
C33 P2 Cu2 111.2(2) . . ?
C40 P2 Cu2 117.1(2) . . ?
C34 P2 Cu2 113.3(2) . . ?
C16 N1 C1 129.3(6) . . ?
C16 N1 H1 115.4 . . ?
C1 N1 H1 115.4 . . ?
C1 N2 C5 117.0(6) . . ?
C1 N2 Cu1 127.5(5) . . ?
C5 N2 Cu1 115.3(4) . . ?
C8 N3 C5 116.3(6) . . ?
C15 N4 C11 117.1(6) . . ?
C15 N4 Cu2 122.5(5) . . ?
C11 N4 Cu2 119.8(4) . . ?
C16 O1 Cu1 121.1(6) . . ?
N2 C1 N1 120.3(7) . . ?
N2 C1 C2 123.4(7) . . ?
N1 C1 C2 116.3(6) . . ?
C3 C2 C1 119.7(7) . . ?
C3 C2 H2 120.2 . . ?
C1 C2 H2 120.2 . . ?
C2 C3 C4 120.1(7) . . ?
C2 C3 H3 120.0 . . ?
C4 C3 H3 120.0 . . ?
C6 C4 C5 119.5(6) . . ?
C6 C4 C3 124.3(7) . . ?
C5 C4 C3 116.2(7) . . ?
N3 C5 N2 113.7(6) . . ?
N3 C5 C4 122.8(7) . . ?
N2 C5 C4 123.5(6) . . ?
C7 C6 C4 116.7(7) . . ?
C7 C6 C18 122.6(8) . . ?
C4 C6 C18 120.6(7) . . ?
C6 C7 C8 120.5(7) . . ?
C6 C7 H7 119.7 . . ?
C8 C7 H7 119.7 . . ?
N3 C8 C7 124.1(6) . . ?
N3 C8 C9 118.7(6) . . ?
C7 C8 C9 117.1(7) . . ?
C10 C9 C8 124.4(7) . . ?
C10 C9 H9 117.8 . . ?
C8 C9 H9 117.8 . . ?
C9 C10 C11 124.2(7) . . ?
C9 C10 H10 117.9 . . ?
C11 C10 H10 117.9 . . ?
N4 C11 C12 122.3(6) . . ?
N4 C11 C10 117.0(6) . . ?
C12 C11 C10 120.6(6) . . ?
C13 C12 C11 119.6(7) . . ?
C13 C12 H12 120.2 . . ?
C11 C12 H12 120.2 . . ?
C14 C13 C12 118.5(7) . . ?
C14 C13 H13 120.7 . . ?
C12 C13 H13 120.7 . . ?
C13 C14 C15 120.5(7) . . ?
C13 C14 H14 119.8 . . ?
C15 C14 H14 119.8 . . ?
N4 C15 C14 122.0(7) . . ?
N4 C15 N5 121.0(7) . . ?
C14 C15 N5 116.9(6) . . ?
O1 C16 N1 122.8(8) . . ?
O1 C16 C17 121.1(9) . . ?
N1 C16 C17 116.0(8) . . ?
C16 C17 H17A 109.5 . . ?
C16 C17 H17B 109.5 . . ?
H17A C17 H17B 109.5 . . ?
C16 C17 H17C 109.5 . . ?
H17A C17 H17C 109.5 . . ?
H17B C17 H17C 109.5 . . ?
C6 C18 H18A 109.5 . . ?
C6 C18 H18B 109.5 . . ?
H18A C18 H18B 109.5 . . ?
C6 C18 H18C 109.5 . . ?
H18A C18 H18C 109.5 . . ?
H18B C18 H18C 109.5 . . ?
C15 N5 C19 133.8(15) . . ?
C15 N5 H5 113.1 . . ?
C19 N5 H5 113.1 . . ?
C19 O2 Cu2 131(3) . . ?
O2 C19 N5 111(3) . . ?
O2 C19 C20 126(4) . . ?
N5 C19 C20 123(3) . . ?
C19' O2' Cu2 120.6(13) . . ?
O2' C19' C20' 115.9(16) . . ?
C22 C21 C26 110.9(7) . . ?
C22 C21 P1 113.0(5) . . ?
C26 C21 P1 110.0(5) . . ?
C22 C21 H21 107.6 . . ?
C26 C21 H21 107.6 . . ?
P1 C21 H21 107.6 . . ?
C21 C22 C23 112.7(8) . . ?
C21 C22 H22A 109.1 . . ?
C23 C22 H22A 109.1 . . ?
C21 C22 H22B 109.1 . . ?
C23 C22 H22B 109.1 . . ?
H22A C22 H22B 107.8 . . ?
C24 C23 C22 110.3(9) . . ?
C24 C23 H23A 109.6 . . ?
C22 C23 H23A 109.6 . . ?
C24 C23 H23B 109.6 . . ?
C22 C23 H23B 109.6 . . ?
H23A C23 H23B 108.1 . . ?
C25 C24 C23 113.4(8) . . ?
C25 C24 H24A 108.9 . . ?
C23 C24 H24A 108.9 . . ?
C25 C24 H24B 108.9 . . ?
C23 C24 H24B 108.9 . . ?
H24A C24 H24B 107.7 . . ?
C24 C25 C26 112.6(8) . . ?
C24 C25 H25A 109.1 . . ?
C26 C25 H25A 109.1 . . ?
C24 C25 H25B 109.1 . . ?
C26 C25 H25B 109.1 . . ?
H25A C25 H25B 107.8 . . ?
C25 C26 C21 111.4(7) . . ?
C25 C26 H26A 109.4 . . ?
C21 C26 H26A 109.4 . . ?
C25 C26 H26B 109.4 . . ?
C21 C26 H26B 109.4 . . ?
H26A C26 H26B 108.0 . . ?
C28 C27 C32 112.7(6) . . ?
C28 C27 P1 112.8(5) . . ?
C32 C27 P1 115.0(5) . . ?
C28 C27 H27 105.0 . . ?
C32 C27 H27 105.0 . . ?
P1 C27 H27 105.0 . . ?
C29 C28 C27 111.8(7) . . ?
C29 C28 H28A 109.3 . . ?
C27 C28 H28A 109.3 . . ?
C29 C28 H28B 109.3 . . ?
C27 C28 H28B 109.3 . . ?
H28A C28 H28B 107.9 . . ?
C28 C29 C30 112.3(9) . . ?
C28 C29 H29A 109.1 . . ?
C30 C29 H29A 109.1 . . ?
C28 C29 H29B 109.1 . . ?
C30 C29 H29B 109.1 . . ?
H29A C29 H29B 107.9 . . ?
C29 C30 C31 110.9(7) . . ?
C29 C30 H30A 109.5 . . ?
C31 C30 H30A 109.5 . . ?
C29 C30 H30B 109.5 . . ?
C31 C30 H30B 109.5 . . ?
H30A C30 H30B 108.0 . . ?
C32 C31 C30 112.0(8) . . ?
C32 C31 H31A 109.2 . . ?
C30 C31 H31A 109.2 . . ?
C32 C31 H31B 109.2 . . ?
C30 C31 H31B 109.2 . . ?
H31A C31 H31B 107.9 . . ?
C31 C32 C27 109.7(7) . . ?
C31 C32 H32A 109.7 . . ?
C27 C32 H32A 109.7 . . ?
C31 C32 H32B 109.7 . . ?
C27 C32 H32B 109.7 . . ?
H32A C32 H32B 108.2 . . ?
P2 C33 P1 119.6(4) . . ?
P2 C33 H33A 107.4 . . ?
P1 C33 H33A 107.4 . . ?
P2 C33 H33B 107.4 . . ?
P1 C33 H33B 107.4 . . ?
H33A C33 H33B 106.9 . . ?
C39 C34 C35 109.5(5) . . ?
C39 C34 P2 112.2(4) . . ?
C35 C34 P2 111.6(5) . . ?
C39 C34 H34 107.8 . . ?
C35 C34 H34 107.8 . . ?
P2 C34 H34 107.8 . . ?
C36 C35 C34 112.1(6) . . ?
C36 C35 H35A 109.2 . . ?
C34 C35 H35A 109.2 . . ?
C36 C35 H35B 109.2 . . ?
C34 C35 H35B 109.2 . . ?
H35A C35 H35B 107.9 . . ?
C37 C36 C35 110.9(6) . . ?
C37 C36 H36A 109.5 . . ?
C35 C36 H36A 109.5 . . ?
C37 C36 H36B 109.5 . . ?
C35 C36 H36B 109.5 . . ?
H36A C36 H36B 108.0 . . ?
C36 C37 C38 112.4(7) . . ?
C36 C37 H37A 109.1 . . ?
C38 C37 H37A 109.1 . . ?
C36 C37 H37B 109.1 . . ?
C38 C37 H37B 109.1 . . ?
H37A C37 H37B 107.9 . . ?
C37 C38 C39 111.0(7) . . ?
C37 C38 H38A 109.4 . . ?
C39 C38 H38A 109.4 . . ?
C37 C38 H38B 109.4 . . ?
C39 C38 H38B 109.4 . . ?
H38A C38 H38B 108.0 . . ?
C34 C39 C38 112.3(6) . . ?
C34 C39 H39A 109.2 . . ?
C38 C39 H39A 109.2 . . ?
C34 C39 H39B 109.2 . . ?
C38 C39 H39B 109.2 . . ?
H39A C39 H39B 107.9 . . ?
C45 C40 C41 111.2(5) . . ?
C45 C40 P2 114.9(5) . . ?
C41 C40 P2 113.3(4) . . ?
C45 C40 H40 105.5 . . ?
C41 C40 H40 105.5 . . ?
P2 C40 H40 105.5 . . ?
C42 C41 C40 111.8(6) . . ?
C42 C41 H41A 109.3 . . ?
C40 C41 H41A 109.3 . . ?
C42 C41 H41B 109.3 . . ?
C40 C41 H41B 109.3 . . ?
H41A C41 H41B 107.9 . . ?
C41 C42 C43 111.0(7) . . ?
C41 C42 H42A 109.4 . . ?
C43 C42 H42A 109.4 . . ?
C41 C42 H42B 109.4 . . ?
C43 C42 H42B 109.4 . . ?
H42A C42 H42B 108.0 . . ?
C44 C43 C42 111.4(6) . . ?
C44 C43 H43A 109.4 . . ?
C42 C43 H43A 109.4 . . ?
C44 C43 H43B 109.4 . . ?
C42 C43 H43B 109.4 . . ?
H43A C43 H43B 108.0 . . ?
C43 C44 C45 111.1(7) . . ?
C43 C44 H44A 109.4 . . ?
C45 C44 H44A 109.4 . . ?
C43 C44 H44B 109.4 . . ?
C45 C44 H44B 109.4 . . ?
H44A C44 H44B 108.0 . . ?
C44 C45 C40 110.6(7) . . ?
C44 C45 H45A 109.5 . . ?
C40 C45 H45A 109.5 . . ?
C44 C45 H45B 109.5 . . ?
C40 C45 H45B 109.5 . . ?
H45A C45 H45B 108.1 . . ?
F4 B1 F2' 116.7(12) . . ?
F4 B1 F3' 127.6(12) . . ?
F2' B1 F3' 115.0(10) . . ?
F4 B1 F4' 42.8(9) . . ?
F2' B1 F4' 111.9(10) . . ?
F3' B1 F4' 108.3(10) . . ?
F4 B1 F3 112.0(8) . . ?
F2' B1 F3 128.1(13) . . ?
F3' B1 F3 29.2(12) . . ?
F4' B1 F3 115.5(12) . . ?
F4 B1 F1 112.4(8) . . ?
F2' B1 F1 37.4(10) . . ?
F3' B1 F1 113.4(14) . . ?
F4' B1 F1 136.5(13) . . ?
F3 B1 F1 107.0(8) . . ?
F4 B1 F2 110.1(8) . . ?
F2' B1 F2 69.5(10) . . ?
F3' B1 F2 80.4(12) . . ?
F4' B1 F2 69.1(10) . . ?
F3 B1 F2 109.4(8) . . ?
F1 B1 F2 105.7(8) . . ?
F4 B1 F1' 63.0(9) . . ?
F2' B1 F1' 108.0(10) . . ?
F3' B1 F1' 107.9(10) . . ?
F4' B1 F1' 105.1(9) . . ?
F3 B1 F1' 78.8(11) . . ?
F1 B1 F1' 73.7(10) . . ?
F2 B1 F1' 171.3(11) . . ?
F6 B2 F5' 122.7(16) . . ?
F6 B2 F7' 122.4(16) . . ?
F5' B2 F7' 111.2(10) . . ?
F6 B2 F8' 71.3(10) . . ?
F5' B2 F8' 110.9(11) . . ?
F7' B2 F8' 108.6(10) . . ?
F6 B2 F7 111.3(9) . . ?
F5' B2 F7 117.8(18) . . ?
F7' B2 F7 13.4(16) . . ?
F8' B2 F7 113.9(17) . . ?
F6 B2 F8 114.1(9) . . ?
F5' B2 F8 78.8(14) . . ?
F7' B2 F8 94.1(15) . . ?
F8' B2 F8 44.2(11) . . ?
F7 B2 F8 106.5(9) . . ?
F6 B2 F5 112.4(9) . . ?
F5' B2 F5 26.5(14) . . ?
F7' B2 F5 106.3(16) . . ?
F8' B2 F5 134.1(17) . . ?
F7 B2 F5 107.0(9) . . ?
F8 B2 F5 105.1(9) . . ?
F6 B2 F6' 34.1(9) . . ?
F5' B2 F6' 110.4(10) . . ?
F7' B2 F6' 110.2(10) . . ?
F8' B2 F6' 105.4(9) . . ?
F7 B2 F6' 96.8(14) . . ?
F8 B2 F6' 147.3(10) . . ?
F5 B2 F6' 89.2(12) . . ?
Cl2 C46 Cl1 114.7(14) . . ?
Cl2 C46 H46A 108.6 . . ?
Cl1 C46 H46A 108.6 . . ?
Cl2 C46 H46B 108.6 . . ?
Cl1 C46 H46B 108.6 . . ?
H46A C46 H46B 107.6 . . ?
Cl4 C47 Cl3 111.7(9) . . ?
Cl4 C47 H47A 109.3 . . ?
Cl3 C47 H47A 109.3 . . ?
Cl4 C47 H47B 109.3 . . ?
Cl3 C47 H47B 109.3 . . ?
H47A C47 H47B 107.9 . . ?
Cl3' C47' Cl4' 113.1(9) . . ?
Cl3' C47' H47C 109.0 . . ?
Cl4' C47' H47C 109.0 . . ?
Cl3' C47' H47D 109.0 . . ?
Cl4' C47' H47D 109.0 . . ?
H47C C47' H47D 107.8 . . ?

loop_
_geom_bond_atom_site_label_1
_geom_bond_atom_site_label_2
_geom_bond_distance
_geom_bond_site_symmetry_2
_geom_bond_publ_flag
Cu1 N2 1.990(5) . ?
Cu1 O1 2.168(6) . ?
Cu1 P1 2.1873(19) . ?
Cu2 N4 1.981(6) . ?
Cu2 O2' 2.034(14) . ?
Cu2 O2 2.07(2) . ?
Cu2 P2 2.1640(19) . ?
P1 C33 1.836(6) . ?
P1 C21 1.854(7) . ?
P1 C27 1.860(7) . ?
P2 C33 1.830(6) . ?
P2 C40 1.854(6) . ?
P2 C34 1.855(6) . ?
N1 C16 1.349(11) . ?
N1 C1 1.395(9) . ?
N1 H1 0.8600 . ?
N2 C1 1.319(8) . ?
N2 C5 1.379(9) . ?
N3 C8 1.319(9) . ?
N3 C5 1.357(8) . ?
N4 C15 1.360(8) . ?
N4 C11 1.362(8) . ?
O1 C16 1.226(9) . ?
C1 C2 1.410(10) . ?
C2 C3 1.345(11) . ?
C2 H2 0.9300 . ?
C3 C4 1.426(9) . ?
C3 H3 0.9300 . ?
C4 C6 1.407(11) . ?
C4 C5 1.411(9) . ?
C6 C7 1.356(10) . ?
C6 C18 1.499(10) . ?
C7 C8 1.410(9) . ?
C7 H7 0.9300 . ?
C8 C9 1.507(9) . ?
C9 C10 1.323(9) . ?
C9 H9 0.9300 . ?
C10 C11 1.444(8) . ?
C10 H10 0.9300 . ?
C11 C12 1.380(9) . ?
C12 C13 1.379(9) . ?
C12 H12 0.9300 . ?
C13 C14 1.362(11) . ?
C13 H13 0.9300 . ?
C14 C15 1.378(10) . ?
C14 H14 0.9300 . ?
C15 N5 1.396(9) . ?
C16 C17 1.505(11) . ?
C17 H17A 0.9600 . ?
C17 H17B 0.9600 . ?
C17 H17C 0.9600 . ?
C18 H18A 0.9600 . ?
C18 H18B 0.9600 . ?
C18 H18C 0.9600 . ?
N5 C19 1.40(4) . ?
N5 H5 0.8600 . ?
O2 C19 1.258(9) . ?
C19 C20 1.533(10) . ?
O2' C19' 1.256(9) . ?
C19' C20' 1.529(9) . ?
C21 C22 1.499(11) . ?
C21 C26 1.531(10) . ?
C21 H21 0.9800 . ?
C22 C23 1.534(12) . ?
C22 H22A 0.9700 . ?
C22 H22B 0.9700 . ?
C23 C24 1.520(14) . ?
C23 H23A 0.9700 . ?
C23 H23B 0.9700 . ?
C24 C25 1.483(13) . ?
C24 H24A 0.9700 . ?
C24 H24B 0.9700 . ?
C25 C26 1.528(11) . ?
C25 H25A 0.9700 . ?
C25 H25B 0.9700 . ?
C26 H26A 0.9700 . ?
C26 H26B 0.9700 . ?
C27 C28 1.528(10) . ?
C27 C32 1.534(10) . ?
C27 H27 0.9800 . ?
C28 C29 1.487(12) . ?
C28 H28A 0.9700 . ?
C28 H28B 0.9700 . ?
C29 C30 1.504(14) . ?
C29 H29A 0.9700 . ?
C29 H29B 0.9700 . ?
C30 C31 1.534(15) . ?
C30 H30A 0.9700 . ?
C30 H30B 0.9700 . ?
C31 C32 1.512(11) . ?
C31 H31A 0.9700 . ?
C31 H31B 0.9700 . ?
C32 H32A 0.9700 . ?
C32 H32B 0.9700 . ?
C33 H33A 0.9700 . ?
C33 H33B 0.9700 . ?
C34 C39 1.512(9) . ?
C34 C35 1.530(9) . ?
C34 H34 0.9800 . ?
C35 C36 1.508(10) . ?
C35 H35A 0.9700 . ?
C35 H35B 0.9700 . ?
C36 C37 1.494(11) . ?
C36 H36A 0.9700 . ?
C36 H36B 0.9700 . ?
C37 C38 1.514(11) . ?
C37 H37A 0.9700 . ?
C37 H37B 0.9700 . ?
C38 C39 1.529(10) . ?
C38 H38A 0.9700 . ?
C38 H38B 0.9700 . ?
C39 H39A 0.9700 . ?
C39 H39B 0.9700 . ?
C40 C45 1.523(9) . ?
C40 C41 1.528(9) . ?
C40 H40 0.9800 . ?
C41 C42 1.514(9) . ?
C41 H41A 0.9700 . ?
C41 H41B 0.9700 . ?
C42 C43 1.525(11) . ?
C42 H42A 0.9700 . ?
C42 H42B 0.9700 . ?
C43 C44 1.505(12) . ?
C43 H43A 0.9700 . ?
C43 H43B 0.9700 . ?
C44 C45 1.517(10) . ?
C44 H44A 0.9700 . ?
C44 H44B 0.9700 . ?
C45 H45A 0.9700 . ?
C45 H45B 0.9700 . ?
B1 F4 1.325(8) . ?
B1 F2' 1.328(9) . ?
B1 F3' 1.341(9) . ?
B1 F4' 1.343(9) . ?
B1 F3 1.358(9) . ?
B1 F1 1.367(9) . ?
B1 F2 1.377(8) . ?
B1 F1' 1.388(9) . ?
B2 F6 1.333(9) . ?
B2 F5' 1.350(10) . ?
B2 F7' 1.357(9) . ?
B2 F8' 1.369(10) . ?
B2 F7 1.375(9) . ?
B2 F8 1.376(9) . ?
B2 F5 1.378(9) . ?
B2 F6' 1.384(9) . ?
Cl1 C46 1.70(3) . ?
Cl2 C46 1.69(2) . ?
C46 H46A 0.9700 . ?
C46 H46B 0.9700 . ?
Cl3 C47 1.716(10) . ?
Cl4 C47 1.714(10) . ?
C47 H47A 0.9700 . ?
C47 H47B 0.9700 . ?
Cl3' C47' 1.696(10) . ?
Cl4' C47' 1.702(10) . ?
C47' H47C 0.9700 . ?
C47' H47D 0.9700 . ?

loop_
_geom_torsion_atom_site_label_1
_geom_torsion_atom_site_label_2
_geom_torsion_atom_site_label_3
_geom_torsion_atom_site_label_4
_geom_torsion
_geom_torsion_site_symmetry_1
_geom_torsion_site_symmetry_2
_geom_torsion_site_symmetry_3
_geom_torsion_site_symmetry_4
_geom_torsion_publ_flag
N2 Cu1 P1 C33 110.8(7) . . . . ?
O1 Cu1 P1 C33 -79.5(3) . . . . ?
N2 Cu1 P1 C21 -132.7(7) . . . . ?
O1 Cu1 P1 C21 37.0(3) . . . . ?
N2 Cu1 P1 C27 -9.1(8) . . . . ?
O1 Cu1 P1 C27 160.6(3) . . . . ?
N4 Cu2 P2 C33 84.7(5) . . . . ?
O2' Cu2 P2 C33 -69.6(10) . . . . ?
O2 Cu2 P2 C33 -95.2(19) . . . . ?
N4 Cu2 P2 C40 -34.3(5) . . . . ?
O2' Cu2 P2 C40 171.5(10) . . . . ?
O2 Cu2 P2 C40 145.9(19) . . . . ?
N4 Cu2 P2 C34 -161.9(4) . . . . ?
O2' Cu2 P2 C34 43.9(10) . . . . ?
O2 Cu2 P2 C34 18.3(19) . . . . ?
O1 Cu1 N2 C1 -17.5(6) . . . . ?
P1 Cu1 N2 C1 152.7(5) . . . . ?
O1 Cu1 N2 C5 158.7(5) . . . . ?
P1 Cu1 N2 C5 -31.1(10) . . . . ?
O2' Cu2 N4 C15 -15.2(11) . . . . ?
O2 Cu2 N4 C15 8.9(18) . . . . ?
P2 Cu2 N4 C15 -170.9(4) . . . . ?
O2' Cu2 N4 C11 173.7(11) . . . . ?
O2 Cu2 N4 C11 -162.1(18) . . . . ?
P2 Cu2 N4 C11 18.0(8) . . . . ?
N2 Cu1 O1 C16 36.4(7) . . . . ?
P1 Cu1 O1 C16 -141.2(7) . . . . ?
C5 N2 C1 N1 178.5(6) . . . . ?
Cu1 N2 C1 N1 -5.4(9) . . . . ?
C5 N2 C1 C2 0.8(10) . . . . ?
Cu1 N2 C1 C2 176.9(5) . . . . ?
C16 N1 C1 N2 25.8(11) . . . . ?
C16 N1 C1 C2 -156.3(8) . . . . ?
N2 C1 C2 C3 -3.3(12) . . . . ?
N1 C1 C2 C3 178.9(7) . . . . ?
C1 C2 C3 C4 3.4(12) . . . . ?
C2 C3 C4 C6 177.7(7) . . . . ?
C2 C3 C4 C5 -1.3(11) . . . . ?
C8 N3 C5 N2 179.8(5) . . . . ?
C8 N3 C5 C4 0.5(9) . . . . ?
C1 N2 C5 N3 -177.8(5) . . . . ?
Cu1 N2 C5 N3 5.6(7) . . . . ?
C1 N2 C5 C4 1.5(9) . . . . ?
Cu1 N2 C5 C4 -175.1(5) . . . . ?
C6 C4 C5 N3 -1.0(10) . . . . ?
C3 C4 C5 N3 178.0(6) . . . . ?
C6 C4 C5 N2 179.7(6) . . . . ?
C3 C4 C5 N2 -1.2(10) . . . . ?
C5 C4 C6 C7 0.7(10) . . . . ?
C3 C4 C6 C7 -178.3(7) . . . . ?
C5 C4 C6 C18 179.9(7) . . . . ?
C3 C4 C6 C18 1.0(12) . . . . ?
C4 C6 C7 C8 0.1(11) . . . . ?
C18 C6 C7 C8 -179.1(7) . . . . ?
C5 N3 C8 C7 0.4(10) . . . . ?
C5 N3 C8 C9 -177.8(6) . . . . ?
C6 C7 C8 N3 -0.7(11) . . . . ?
C6 C7 C8 C9 177.5(6) . . . . ?
N3 C8 C9 C10 -7.9(10) . . . . ?
C7 C8 C9 C10 173.8(7) . . . . ?
C8 C9 C10 C11 171.6(6) . . . . ?
C15 N4 C11 C12 -1.8(9) . . . . ?
Cu2 N4 C11 C12 169.7(5) . . . . ?
C15 N4 C11 C10 173.8(6) . . . . ?
Cu2 N4 C11 C10 -14.7(8) . . . . ?
C9 C10 C11 N4 163.0(6) . . . . ?
C9 C10 C11 C12 -21.4(10) . . . . ?
N4 C11 C12 C13 0.4(11) . . . . ?
C10 C11 C12 C13 -175.1(7) . . . . ?
C11 C12 C13 C14 1.6(11) . . . . ?
C12 C13 C14 C15 -2.1(12) . . . . ?
C11 N4 C15 C14 1.3(10) . . . . ?
Cu2 N4 C15 C14 -170.0(6) . . . . ?
C11 N4 C15 N5 -174.2(6) . . . . ?
Cu2 N4 C15 N5 14.6(9) . . . . ?
C13 C14 C15 N4 0.6(12) . . . . ?
C13 C14 C15 N5 176.3(8) . . . . ?
Cu1 O1 C16 N1 -31.8(11) . . . . ?
Cu1 O1 C16 C17 153.1(6) . . . . ?
C1 N1 C16 O1 -3.8(13) . . . . ?
C1 N1 C16 C17 171.5(7) . . . . ?
N4 C15 N5 C19 -34(4) . . . . ?
C14 C15 N5 C19 150(4) . . . . ?
N4 Cu2 O2 C19 -34(5) . . . . ?
O2' Cu2 O2 C19 68(6) . . . . ?
P2 Cu2 O2 C19 146(4) . . . . ?
Cu2 O2 C19 N5 27(6) . . . . ?
Cu2 O2 C19 C20 -151(4) . . . . ?
C15 N5 C19 O2 11(6) . . . . ?
C15 N5 C19 C20 -170(3) . . . . ?
N4 Cu2 O2' C19' 11(2) . . . . ?
O2 Cu2 O2' C19' -67(3) . . . . ?
P2 Cu2 O2' C19' -179(2) . . . . ?
Cu2 O2' C19' C20' -178(2) . . . . ?
C33 P1 C21 C22 50.3(7) . . . . ?
C27 P1 C21 C22 158.3(6) . . . . ?
Cu1 P1 C21 C22 -73.5(6) . . . . ?
C33 P1 C21 C26 174.9(5) . . . . ?
C27 P1 C21 C26 -77.1(6) . . . . ?
Cu1 P1 C21 C26 51.1(6) . . . . ?
C26 C21 C22 C23 55.3(11) . . . . ?
P1 C21 C22 C23 179.4(7) . . . . ?
C21 C22 C23 C24 -54.0(13) . . . . ?
C22 C23 C24 C25 52.5(13) . . . . ?
C23 C24 C25 C26 -52.8(12) . . . . ?
C24 C25 C26 C21 52.7(11) . . . . ?
C22 C21 C26 C25 -53.7(10) . . . . ?
P1 C21 C26 C25 -179.5(6) . . . . ?
C33 P1 C27 C28 -161.8(6) . . . . ?
C21 P1 C27 C28 90.8(6) . . . . ?
Cu1 P1 C27 C28 -35.6(6) . . . . ?
C33 P1 C27 C32 67.1(6) . . . . ?
C21 P1 C27 C32 -40.4(6) . . . . ?
Cu1 P1 C27 C32 -166.8(5) . . . . ?
C32 C27 C28 C29 -53.2(10) . . . . ?
P1 C27 C28 C29 174.4(7) . . . . ?
C27 C28 C29 C30 54.0(11) . . . . ?
C28 C29 C30 C31 -55.4(12) . . . . ?
C29 C30 C31 C32 56.2(12) . . . . ?
C30 C31 C32 C27 -54.6(10) . . . . ?
C28 C27 C32 C31 53.1(9) . . . . ?
P1 C27 C32 C31 -175.6(6) . . . . ?
C40 P2 C33 P1 63.3(4) . . . . ?
C34 P2 C33 P1 175.9(4) . . . . ?
Cu2 P2 C33 P1 -63.4(4) . . . . ?
C21 P1 C33 P2 177.3(4) . . . . ?
C27 P1 C33 P2 66.3(4) . . . . ?
Cu1 P1 C33 P2 -60.4(4) . . . . ?
C33 P2 C34 C39 58.9(6) . . . . ?
C40 P2 C34 C39 167.8(5) . . . . ?
Cu2 P2 C34 C39 -60.3(5) . . . . ?
C33 P2 C34 C35 -177.7(5) . . . . ?
C40 P2 C34 C35 -68.9(5) . . . . ?
Cu2 P2 C34 C35 63.0(5) . . . . ?
C39 C34 C35 C36 -56.1(8) . . . . ?
P2 C34 C35 C36 179.1(5) . . . . ?
C34 C35 C36 C37 56.6(9) . . . . ?
C35 C36 C37 C38 -55.2(11) . . . . ?
C36 C37 C38 C39 53.8(11) . . . . ?
C35 C34 C39 C38 54.7(9) . . . . ?
P2 C34 C39 C38 179.2(6) . . . . ?
C37 C38 C39 C34 -54.0(10) . . . . ?
C33 P2 C40 C45 63.1(5) . . . . ?
C34 P2 C40 C45 -44.2(6) . . . . ?
Cu2 P2 C40 C45 -174.0(4) . . . . ?
C33 P2 C40 C41 -167.4(5) . . . . ?
C34 P2 C40 C41 85.3(5) . . . . ?
Cu2 P2 C40 C41 -44.6(5) . . . . ?
C45 C40 C41 C42 -54.2(8) . . . . ?
P2 C40 C41 C42 174.5(5) . . . . ?
C40 C41 C42 C43 53.9(8) . . . . ?
C41 C42 C43 C44 -55.4(9) . . . . ?
C42 C43 C44 C45 57.2(10) . . . . ?
C43 C44 C45 C40 -57.0(9) . . . . ?
C41 C40 C45 C44 55.2(8) . . . . ?
P2 C40 C45 C44 -174.3(5) . . . . ?
